data_4330610
loop_
_publ_author_name
'Mitsushiro Nomura'
'Fumiaki Imamura'
'Nguyen Ba Tuyet Nga'
'Chikako Fujita-Takayama'
'Toru Sugiyama'
'Masatsugu Kajitani'

_publ_section_title
;
 Synthesis and Electrochemistry of Organometallic Cobaltadithiaazulenes
;
_journal_name_full 'Inorganic Chemistry'
_journal_page_first 10695
_journal_page_last 10703
_journal_paper_doi 10.1021/ic300993a
_journal_volume 51
_journal_year 2012
_chemical_formula_moiety 'C12 H10 Co I S2 '
_chemical_formula_sum 'C12 H10 Co I S2'
_chemical_formula_weight 404.17
_space_group_IT_number 2
_symmetry_cell_setting triclinic
_symmetry_Int_Tables_number 2
_symmetry_space_group_name_Hall '-P 1'
_symmetry_space_group_name_H-M 'P -1'
_cell_angle_alpha 73.162(11)
_cell_angle_beta 75.546(11)
_cell_angle_gamma 73.341(11)
_cell_formula_units_Z 4
_cell_length_a 8.005(2)
_cell_length_b 12.947(3)
_cell_length_c 13.814(4)
_cell_measurement_reflns_used 3685
_cell_measurement_temperature 298.1
_cell_measurement_theta_max 27.5
_cell_measurement_theta_min 3.1
_cell_volume 1291.0(6)
_computing_cell_refinement CrystalClear
_computing_data_collection CrystalClear
_computing_data_reduction CrystalStructure
_computing_publication_material 'CrystalStructure 3.8'
_computing_structure_refinement CRYSTALS
_computing_structure_solution SIR92
_diffrn_ambient_temperature 298
_diffrn_detector_area_resol_mean 7.31
_diffrn_measured_fraction_theta_full 0.956
_diffrn_measured_fraction_theta_max 0.956
_diffrn_measurement_device_type 'Rigaku Mercury'
_diffrn_measurement_method \w
_diffrn_radiation_type 'Mo K\a'
_diffrn_radiation_wavelength 0.71070
_diffrn_reflns_av_R_equivalents 0.037
_diffrn_reflns_limit_h_max 10
_diffrn_reflns_limit_h_min -10
_diffrn_reflns_limit_k_max 16
_diffrn_reflns_limit_k_min -16
_diffrn_reflns_limit_l_max 13
_diffrn_reflns_limit_l_min -17
_diffrn_reflns_number 10074
_diffrn_reflns_theta_full 27.48
_diffrn_reflns_theta_max 27.48
_exptl_absorpt_coefficient_mu 4.013
_exptl_absorpt_correction_T_max 0.818
_exptl_absorpt_correction_T_min 0.628
_exptl_absorpt_correction_type multi-scan
_exptl_absorpt_process_details 'Jacobson, R. (1998) Private communication'
_exptl_crystal_colour black
_exptl_crystal_density_diffrn 2.079
_exptl_crystal_description platelet
_exptl_crystal_F_000 776.00
_exptl_crystal_size_max 0.30
_exptl_crystal_size_mid 0.15
_exptl_crystal_size_min 0.05
_refine_diff_density_max 1.04
_refine_diff_density_min -1.20
_refine_ls_extinction_method none
_refine_ls_goodness_of_fit_ref 1.038
_refine_ls_hydrogen_treatment refall
_refine_ls_number_parameters 309
_refine_ls_number_reflns 4287
_refine_ls_R_factor_gt 0.0349
_refine_ls_shift/su_max 0.0000
_refine_ls_structure_factor_coef Fsqd
_refine_ls_weighting_details 'w = 1/[0.0010Fo^2^ + 0.3000\s(Fo^2^) + 0.5000]/(4Fo^2^)'
_refine_ls_weighting_scheme calc
_refine_ls_wR_factor_ref 0.0928
_reflns_number_gt 4264
_reflns_number_total 5651
_reflns_threshold_expression F^2^>2.0\s(F^2^)
_cod_data_source_file ic300993a_si_001.cif
_cod_data_source_block '__CpCo(I)(SST)'
_cod_original_formula_sum 'C12 H10 Co I S2 '
_cod_database_code 4330610

loop_
_symmetry_equiv_pos_site_id
_symmetry_equiv_pos_as_xyz
1 +X,+Y,+Z
2 -X,-Y,-Z

loop_
_atom_site_label
_atom_site_type_symbol
_atom_site_fract_x
_atom_site_fract_y
_atom_site_fract_z
_atom_site_U_iso_or_equiv
_atom_site_adp_type
_atom_site_occupancy
_atom_site_symmetry_multiplicity
_atom_site_calc_flag
_atom_site_refinement_flags
I(1) I 0.39255(4) -0.02307(3) 0.22254(3) 0.05281(10) Uani 1.00 1 d .
I(2) I 0.99067(4) 0.63538(3) 0.18899(3) 0.05038(10) Uani 1.00 1 d .
Co(1) Co 0.65057(8) 0.08196(5) 0.18258(4) 0.03612(15) Uani 1.00 1 d .
Co(2) Co 0.74366(7) 0.54543(5) 0.17421(5) 0.03605(15) Uani 1.00 1 d .
S(1) S 0.65683(17) 0.06380(10) 0.34455(10) 0.0463(3) Uani 1.00 1 d .
S(2) S 0.46561(17) 0.24271(9) 0.18417(9) 0.0452(3) Uani 1.00 1 d .
S(3) S 0.91140(17) 0.37688(10) 0.19059(9) 0.0464(3) Uani 1.00 1 d .
S(4) S 0.64891(16) 0.50493(10) 0.34017(9) 0.0453(3) Uani 1.00 1 d .
C(1) C 0.5080(5) 0.1763(3) 0.3825(3) 0.0381(11) Uani 1.00 1 d .
C(2) C 0.4210(5) 0.2599(3) 0.3065(3) 0.0344(10) Uani 1.00 1 d .
C(3) C 0.2980(6) 0.3573(3) 0.3231(3) 0.0445(12) Uani 1.00 1 d .
C(4) C 0.2228(6) 0.3946(4) 0.4110(4) 0.0506(14) Uani 1.00 1 d .
C(5) C 0.2524(7) 0.3464(5) 0.5098(4) 0.0621(17) Uani 1.00 1 d .
C(6) C 0.3697(8) 0.2484(5) 0.5433(4) 0.0635(17) Uani 1.00 1 d .
C(7) C 0.4844(6) 0.1762(4) 0.4854(3) 0.0498(14) Uani 1.00 1 d .
C(8) C 0.7850(10) 0.1446(6) 0.0396(5) 0.087(2) Uani 1.00 1 d .
C(9) C 0.7397(8) 0.0550(8) 0.0363(5) 0.083(2) Uani 1.00 1 d .
C(10) C 0.8158(9) -0.0330(5) 0.1046(6) 0.083(2) Uani 1.00 1 d .
C(11) C 0.9123(7) 0.0035(7) 0.1529(5) 0.091(2) Uani 1.00 1 d .
C(12) C 0.8888(9) 0.1174(7) 0.1123(6) 0.089(2) Uani 1.00 1 d .
C(13) C 0.8954(5) 0.3183(3) 0.3189(3) 0.0380(11) Uani 1.00 1 d .
C(14) C 0.7772(5) 0.3788(3) 0.3894(3) 0.0394(11) Uani 1.00 1 d .
C(15) C 0.7542(7) 0.3462(4) 0.4979(3) 0.0554(15) Uani 1.00 1 d .
C(16) C 0.8356(8) 0.2521(5) 0.5611(4) 0.0725(19) Uani 1.00 1 d .
C(17) C 0.9622(9) 0.1629(5) 0.5369(4) 0.0720(19) Uani 1.00 1 d .
C(18) C 1.0346(7) 0.1445(4) 0.4404(4) 0.0614(16) Uani 1.00 1 d .
C(19) C 1.0045(6) 0.2114(3) 0.3458(4) 0.0495(13) Uani 1.00 1 d .
C(20) C 0.7112(8) 0.5571(5) 0.0273(4) 0.0649(18) Uani 1.00 1 d .
C(21) C 0.7226(8) 0.6586(5) 0.0331(4) 0.0649(18) Uani 1.00 1 d .
C(22) C 0.5873(9) 0.6931(5) 0.1091(5) 0.071(2) Uani 1.00 1 d .
C(23) C 0.4883(7) 0.6138(6) 0.1502(5) 0.075(2) Uani 1.00 1 d .
C(24) C 0.5669(9) 0.5270(5) 0.1010(5) 0.073(2) Uani 1.00 1 d .
H(1) H 0.2610 0.4063 0.2624 0.053 Uiso 1.00 1 c R
H(2) H 0.1370 0.4631 0.4028 0.062 Uiso 1.00 1 c R
H(3) H 0.1849 0.3841 0.5617 0.078 Uiso 1.00 1 c R
H(4) H 0.3740 0.2271 0.6146 0.078 Uiso 1.00 1 c R
H(5) H 0.5614 0.1161 0.5228 0.062 Uiso 1.00 1 c R
H(6) H 0.7482 0.2168 -0.0017 0.085 Uiso 1.00 1 c R
H(7) H 0.6645 0.0524 -0.0060 0.103 Uiso 1.00 1 c R
H(8) H 0.8051 -0.1071 0.1169 0.095 Uiso 1.00 1 c R
H(9) H 0.9818 -0.0409 0.2033 0.091 Uiso 1.00 1 c R
H(10) H 0.9415 0.1655 0.1290 0.115 Uiso 1.00 1 c R
H(11) H 0.6693 0.3989 0.5314 0.063 Uiso 1.00 1 c R
H(12) H 0.7994 0.2500 0.6324 0.081 Uiso 1.00 1 c R
H(13) H 1.0008 0.1062 0.5934 0.081 Uiso 1.00 1 c R
H(14) H 1.1202 0.0765 0.4392 0.070 Uiso 1.00 1 c R
H(15) H 1.0669 0.1809 0.2886 0.059 Uiso 1.00 1 c R
H(16) H 0.7885 0.5150 -0.0191 0.078 Uiso 1.00 1 c R
H(17) H 0.8106 0.6975 -0.0068 0.076 Uiso 1.00 1 c R
H(18) H 0.5653 0.7610 0.1288 0.087 Uiso 1.00 1 c R
H(19) H 0.3860 0.6180 0.2028 0.087 Uiso 1.00 1 c R
H(20) H 0.5252 0.4619 0.1127 0.095 Uiso 1.00 1 c R

loop_
_atom_site_aniso_label
_atom_site_aniso_U_11
_atom_site_aniso_U_22
_atom_site_aniso_U_33
_atom_site_aniso_U_12
_atom_site_aniso_U_13
_atom_site_aniso_U_23
I(1) 0.04195(19) 0.0589(2) 0.0640(2) -0.01664(15) -0.00319(15) -0.02475(17)
I(2) 0.03927(18) 0.04630(19) 0.0664(2) -0.01317(14) -0.01409(15) -0.00747(15)
Co(1) 0.0326(3) 0.0340(2) 0.0400(3) -0.0036(2) -0.0056(2) -0.0109(2)
Co(2) 0.0311(3) 0.0366(3) 0.0398(3) -0.0047(2) -0.0071(2) -0.0106(2)
S(1) 0.0517(6) 0.0373(5) 0.0476(6) 0.0010(5) -0.0211(5) -0.0073(4)
S(2) 0.0553(7) 0.0363(5) 0.0373(5) 0.0047(5) -0.0145(5) -0.0083(4)
S(3) 0.0526(7) 0.0393(5) 0.0409(6) -0.0015(5) -0.0011(5) -0.0151(4)
S(4) 0.0383(6) 0.0466(6) 0.0439(6) -0.0019(5) 0.0016(4) -0.0153(5)
C(1) 0.039(2) 0.036(2) 0.043(2) -0.0143(18) -0.0123(18) -0.0062(17)
C(2) 0.035(2) 0.034(2) 0.037(2) -0.0106(17) -0.0060(17) -0.0088(17)
C(3) 0.040(2) 0.037(2) 0.055(2) -0.0057(19) -0.007(2) -0.013(2)
C(4) 0.044(2) 0.049(2) 0.063(3) -0.007(2) -0.004(2) -0.027(2)
C(5) 0.062(3) 0.075(3) 0.058(3) -0.013(3) -0.004(2) -0.037(2)
C(6) 0.070(3) 0.084(4) 0.042(2) -0.022(3) -0.005(2) -0.023(2)
C(7) 0.053(2) 0.057(2) 0.043(2) -0.015(2) -0.014(2) -0.012(2)
C(8) 0.080(4) 0.072(4) 0.061(3) 0.005(3) 0.025(3) 0.000(3)
C(9) 0.057(3) 0.136(6) 0.064(3) -0.014(4) 0.003(3) -0.055(4)
C(10) 0.068(4) 0.059(3) 0.111(5) -0.016(3) 0.037(3) -0.048(3)
C(11) 0.033(3) 0.136(6) 0.058(3) 0.027(3) -0.002(2) -0.002(4)
C(12) 0.057(3) 0.126(6) 0.104(5) -0.053(4) 0.032(3) -0.066(5)
C(13) 0.032(2) 0.037(2) 0.047(2) -0.0130(17) -0.0029(17) -0.0095(18)
C(14) 0.031(2) 0.038(2) 0.049(2) -0.0125(18) -0.0007(18) -0.0116(19)
C(15) 0.048(2) 0.061(3) 0.049(2) -0.015(2) 0.004(2) -0.010(2)
C(16) 0.073(4) 0.082(4) 0.048(3) -0.023(3) -0.005(2) 0.008(3)
C(17) 0.075(4) 0.060(3) 0.068(4) -0.016(3) -0.025(3) 0.016(3)
C(18) 0.058(3) 0.046(2) 0.072(3) -0.014(2) -0.014(2) 0.004(2)
C(19) 0.045(2) 0.036(2) 0.066(3) -0.007(2) -0.008(2) -0.013(2)
C(20) 0.077(4) 0.076(3) 0.043(2) -0.000(3) -0.023(2) -0.022(2)
C(21) 0.062(3) 0.072(3) 0.056(3) -0.017(3) -0.026(2) 0.007(2)
C(22) 0.073(4) 0.054(3) 0.090(4) 0.012(3) -0.051(3) -0.019(3)
C(23) 0.035(2) 0.112(5) 0.071(3) 0.001(3) -0.025(2) -0.014(3)
C(24) 0.085(4) 0.073(3) 0.080(4) -0.030(3) -0.045(3) -0.007(3)

loop_
_atom_type_symbol
_atom_type_description
_atom_type_scat_dispersion_real
_atom_type_scat_dispersion_imag
_atom_type_scat_source
C C 0.003 0.002
;
International Tables for Crystallography
(1992, Vol. C, Tables 4.2.6.8 and 6.1.1.4)
;
H H 0.000 0.000
;
International Tables for Crystallography
(1992, Vol. C, Table 6.1.1.4)
;
Co Co 0.349 0.972
;
International Tables for Crystallography
(1992, Vol. C, Tables 4.2.6.8 and 6.1.1.4)
;
I I -0.474 1.812
;
International Tables for Crystallography
(1992, Vol. C, Tables 4.2.6.8 and 6.1.1.4)
;
S S 0.125 0.123
;
International Tables for Crystallography
(1992, Vol. C, Tables 4.2.6.8 and 6.1.1.4)
;

loop_
_geom_angle_atom_site_label_1
_geom_angle_atom_site_label_2
_geom_angle_atom_site_label_3
_geom_angle
_geom_angle_publ_flag
I(1) Co(1) S(1) 94.88(4) yes
I(1) Co(1) S(2) 93.03(4) yes
I(1) Co(1) C(8) 126.5(2) yes
I(1) Co(1) C(9) 93.2(2) yes
I(1) Co(1) C(10) 90.1(2) yes
I(1) Co(1) C(11) 122.2(2) yes
I(1) Co(1) C(12) 155.6(3) yes
S(1) Co(1) S(2) 88.37(5) yes
S(1) Co(1) C(8) 138.6(2) yes
S(1) Co(1) C(9) 157.18(19) yes
S(1) Co(1) C(10) 120.3(2) yes
S(1) Co(1) C(11) 92.5(2) yes
S(1) Co(1) C(12) 101.6(2) yes
S(2) Co(1) C(8) 91.3(2) yes
S(2) Co(1) C(9) 112.5(2) yes
S(2) Co(1) C(10) 150.8(2) yes
S(2) Co(1) C(11) 144.5(2) yes
S(2) Co(1) C(12) 105.2(2) yes
C(8) Co(1) C(9) 37.6(3) yes
C(8) Co(1) C(10) 64.0(2) yes
C(8) Co(1) C(11) 65.3(2) yes
C(8) Co(1) C(12) 39.1(3) yes
C(9) Co(1) C(10) 38.3(3) yes
C(9) Co(1) C(11) 65.3(2) yes
C(9) Co(1) C(12) 65.1(3) yes
C(10) Co(1) C(11) 39.5(3) yes
C(10) Co(1) C(12) 66.1(3) yes
C(11) Co(1) C(12) 40.0(3) yes
I(2) Co(2) S(3) 94.97(4) yes
I(2) Co(2) S(4) 93.56(4) yes
I(2) Co(2) C(20) 116.61(19) yes
I(2) Co(2) C(21) 87.8(2) yes
I(2) Co(2) C(22) 94.9(2) yes
I(2) Co(2) C(23) 131.5(2) yes
I(2) Co(2) C(24) 153.90(17) yes
S(3) Co(2) S(4) 88.09(4) yes
S(3) Co(2) C(20) 94.05(17) yes
S(3) Co(2) C(21) 123.64(16) yes
S(3) Co(2) C(22) 159.4(2) yes
S(3) Co(2) C(23) 133.5(2) yes
S(3) Co(2) C(24) 97.87(19) yes
S(4) Co(2) C(20) 149.4(2) yes
S(4) Co(2) C(21) 148.03(16) yes
S(4) Co(2) C(22) 109.26(19) yes
S(4) Co(2) C(23) 90.36(18) yes
S(4) Co(2) C(24) 109.45(18) yes
C(20) Co(2) C(21) 38.5(2) yes
C(20) Co(2) C(22) 65.4(2) yes
C(20) Co(2) C(23) 66.3(2) yes
C(20) Co(2) C(24) 40.0(2) yes
C(21) Co(2) C(22) 38.9(2) yes
C(21) Co(2) C(23) 65.7(2) yes
C(21) Co(2) C(24) 66.1(2) yes
C(22) Co(2) C(23) 39.3(2) yes
C(22) Co(2) C(24) 66.4(3) yes
C(23) Co(2) C(24) 40.0(3) yes
Co(1) S(1) C(1) 107.30(16) yes
Co(1) S(2) C(2) 107.44(13) yes
Co(2) S(3) C(13) 107.00(15) yes
Co(2) S(4) C(14) 107.26(15) yes
S(1) C(1) C(2) 117.7(3) yes
S(1) C(1) C(7) 115.9(3) yes
C(2) C(1) C(7) 126.4(3) yes
S(2) C(2) C(1) 119.0(3) yes
S(2) C(2) C(3) 115.4(3) yes
C(1) C(2) C(3) 125.6(4) yes
C(2) C(3) C(4) 131.5(4) yes
C(3) C(4) C(5) 129.2(4) yes
C(4) C(5) C(6) 127.4(5) yes
C(5) C(6) C(7) 128.1(5) yes
C(1) C(7) C(6) 131.6(4) yes
Co(1) C(8) C(9) 71.6(4) yes
Co(1) C(8) C(12) 69.3(4) yes
C(9) C(8) C(12) 109.7(6) yes
Co(1) C(9) C(8) 70.9(4) yes
Co(1) C(9) C(10) 70.4(4) yes
C(8) C(9) C(10) 108.8(8) yes
Co(1) C(10) C(9) 71.3(4) yes
Co(1) C(10) C(11) 70.0(4) yes
C(9) C(10) C(11) 108.2(7) yes
Co(1) C(11) C(10) 70.6(3) yes
Co(1) C(11) C(12) 69.3(3) yes
C(10) C(11) C(12) 106.5(6) yes
Co(1) C(12) C(8) 71.6(4) yes
Co(1) C(12) C(11) 70.7(4) yes
C(8) C(12) C(11) 106.7(8) yes
S(3) C(13) C(14) 118.9(2) yes
S(3) C(13) C(19) 115.7(3) yes
C(14) C(13) C(19) 125.3(4) yes
S(4) C(14) C(13) 117.8(3) yes
S(4) C(14) C(15) 115.5(3) yes
C(13) C(14) C(15) 126.7(3) yes
C(14) C(15) C(16) 130.3(4) yes
C(15) C(16) C(17) 129.9(5) yes
C(16) C(17) C(18) 127.1(5) yes
C(17) C(18) C(19) 129.5(4) yes
C(13) C(19) C(18) 131.0(5) yes
Co(2) C(20) C(21) 71.5(3) yes
Co(2) C(20) C(24) 68.7(4) yes
C(21) C(20) C(24) 108.4(5) yes
Co(2) C(21) C(20) 70.0(3) yes
Co(2) C(21) C(22) 69.4(3) yes
C(20) C(21) C(22) 108.1(5) yes
Co(2) C(22) C(21) 71.7(3) yes
Co(2) C(22) C(23) 70.1(3) yes
C(21) C(22) C(23) 108.8(6) yes
Co(2) C(23) C(22) 70.6(3) yes
Co(2) C(23) C(24) 69.3(4) yes
C(22) C(23) C(24) 107.6(5) yes
Co(2) C(24) C(20) 71.3(4) yes
Co(2) C(24) C(23) 70.7(4) yes
C(20) C(24) C(23) 107.1(6) yes
C(2) C(3) H(1) 113.9 no
C(4) C(3) H(1) 114.6 no
C(3) C(4) H(2) 115.5 no
C(5) C(4) H(2) 115.2 no
C(4) C(5) H(3) 117.3 no
C(6) C(5) H(3) 115.3 no
C(5) C(6) H(4) 116.6 no
C(7) C(6) H(4) 115.3 no
C(1) C(7) H(5) 114.0 no
C(6) C(7) H(5) 114.5 no
Co(1) C(8) H(6) 124.7 no
C(9) C(8) H(6) 124.6 no
C(12) C(8) H(6) 125.7 no
Co(1) C(9) H(7) 123.9 no
C(8) C(9) H(7) 126.2 no
C(10) C(9) H(7) 125.0 no
Co(1) C(10) H(8) 124.7 no
C(9) C(10) H(8) 125.7 no
C(11) C(10) H(8) 126.1 no
Co(1) C(11) H(9) 125.5 no
C(10) C(11) H(9) 126.5 no
C(12) C(11) H(9) 127.0 no
Co(1) C(12) H(10) 125.8 no
C(8) C(12) H(10) 126.9 no
C(11) C(12) H(10) 126.3 no
C(14) C(15) H(11) 113.7 no
C(16) C(15) H(11) 116.0 no
C(15) C(16) H(12) 114.6 no
C(17) C(16) H(12) 115.5 no
C(16) C(17) H(13) 116.0 no
C(18) C(17) H(13) 116.9 no
C(17) C(18) H(14) 114.7 no
C(19) C(18) H(14) 115.8 no
C(13) C(19) H(15) 113.8 no
C(18) C(19) H(15) 115.2 no
Co(2) C(20) H(16) 125.7 no
C(21) C(20) H(16) 125.3 no
C(24) C(20) H(16) 126.4 no
Co(2) C(21) H(17) 124.7 no
C(20) C(21) H(17) 126.0 no
C(22) C(21) H(17) 125.9 no
Co(2) C(22) H(18) 125.0 no
C(21) C(22) H(18) 125.2 no
C(23) C(22) H(18) 126.0 no
Co(2) C(23) H(19) 125.1 no
C(22) C(23) H(19) 125.9 no
C(24) C(23) H(19) 126.6 no
Co(2) C(24) H(20) 126.1 no
C(20) C(24) H(20) 126.8 no
C(23) C(24) H(20) 126.0 no

loop_
_geom_bond_atom_site_label_1
_geom_bond_atom_site_label_2
_geom_bond_distance
_geom_bond_publ_flag
I(1) Co(1) 2.6507(8) yes
I(2) Co(2) 2.6396(8) yes
Co(1) S(1) 2.1928(15) yes
Co(1) S(2) 2.1835(11) yes
Co(1) C(8) 2.056(6) yes
Co(1) C(9) 2.064(7) yes
Co(1) C(10) 2.053(7) yes
Co(1) C(11) 2.045(5) yes
Co(1) C(12) 2.027(7) yes
Co(2) S(3) 2.1913(12) yes
Co(2) S(4) 2.1839(12) yes
Co(2) C(20) 2.066(6) yes
Co(2) C(21) 2.084(5) yes
Co(2) C(22) 2.056(5) yes
Co(2) C(23) 2.050(5) yes
Co(2) C(24) 2.032(8) yes
S(1) C(1) 1.718(4) yes
S(2) C(2) 1.704(4) yes
S(3) C(13) 1.702(4) yes
S(4) C(14) 1.711(4) yes
C(1) C(2) 1.425(5) yes
C(1) C(7) 1.387(7) yes
C(2) C(3) 1.398(5) yes
C(3) C(4) 1.370(7) yes
C(4) C(5) 1.375(7) yes
C(5) C(6) 1.379(7) yes
C(6) C(7) 1.388(8) yes
C(8) C(9) 1.327(14) yes
C(8) C(12) 1.366(12) yes
C(9) C(10) 1.351(9) yes
C(10) C(11) 1.384(13) yes
C(11) C(12) 1.392(12) yes
C(13) C(14) 1.420(6) yes
C(13) C(19) 1.410(5) yes
C(14) C(15) 1.414(6) yes
C(15) C(16) 1.372(7) yes
C(16) C(17) 1.362(8) yes
C(17) C(18) 1.375(9) yes
C(18) C(19) 1.376(7) yes
C(20) C(21) 1.369(10) yes
C(20) C(24) 1.401(8) yes
C(21) C(22) 1.380(8) yes
C(22) C(23) 1.381(10) yes
C(23) C(24) 1.395(10) yes
C(3) H(1) 0.950 no
C(4) H(2) 0.950 no
C(5) H(3) 0.950 no
C(6) H(4) 0.950 no
C(7) H(5) 0.950 no
C(8) H(6) 0.950 no
C(9) H(7) 0.950 no
C(10) H(8) 0.950 no
C(11) H(9) 0.950 no
C(12) H(10) 0.950 no
C(15) H(11) 0.950 no
C(16) H(12) 0.950 no
C(17) H(13) 0.950 no
C(18) H(14) 0.950 no
C(19) H(15) 0.950 no
C(20) H(16) 0.950 no
C(21) H(17) 0.950 no
C(22) H(18) 0.950 no
C(23) H(19) 0.950 no
C(24) H(20) 0.950 no

loop_
_geom_contact_atom_site_label_1
_geom_contact_atom_site_label_2
_geom_contact_distance
_geom_contact_site_symmetry_2
S(1) C(7) 3.593(5) 2_656
S(2) C(20) 3.582(5) 2_665
S(2) C(21) 3.441(6) 2_665
S(4) C(5) 3.553(7) 2_666
C(2) C(19) 3.450(7) 1_455
C(3) C(13) 3.419(7) 1_455
C(3) C(19) 3.319(8) 1_455
C(5) S(4) 3.553(7) 2_666
C(6) C(15) 3.505(9) .
C(7) S(1) 3.593(5) 2_656
C(7) C(15) 3.560(9) .
C(8) C(10) 3.481(9) 2_755
C(9) C(10) 3.580(9) 2_755
C(9) C(11) 3.386(8) 2_755
C(10) C(8) 3.481(9) 2_755
C(10) C(9) 3.580(9) 2_755
C(10) C(12) 3.555(11) 2_755
C(11) C(9) 3.386(8) 2_755
C(12) C(10) 3.555(11) 2_755
C(13) C(3) 3.419(7) 1_655
C(15) C(6) 3.505(9) .
C(15) C(7) 3.560(9) .
C(19) C(2) 3.450(7) 1_655
C(19) C(3) 3.319(8) 1_655
C(20) S(2) 3.582(5) 2_665
C(21) S(2) 3.441(6) 2_665
C(24) C(24) 3.532(12) 2_665
I(1) H(4) 3.370 2_656
I(1) H(5) 3.450 2_656
I(1) H(7) 3.277 2_655
I(1) H(9) 3.441 1_455
I(1) H(12) 3.557 2_656
I(1) H(14) 3.569 1_455
I(1) H(15) 3.295 1_455
I(1) H(18) 3.224 1_545
I(2) H(1) 3.191 1_655
I(2) H(2) 3.389 1_655
I(2) H(3) 3.344 2_666
I(2) H(6) 3.384 2_765
I(2) H(8) 3.208 1_565
I(2) H(16) 3.321 2_765
I(2) H(19) 3.157 1_655
S(1) H(5) 3.178 2_656
S(1) H(13) 3.116 2_756
S(2) H(15) 3.378 1_455
S(2) H(17) 3.480 2_665
S(2) H(20) 2.859 .
S(3) H(1) 3.343 1_655
S(3) H(10) 3.023 .
S(3) H(16) 3.242 2_765
S(3) H(17) 3.113 2_765
S(4) H(3) 2.966 2_666
S(4) H(11) 2.897 2_666
C(1) H(14) 3.524 1_455
C(2) H(15) 3.362 1_455
C(2) H(20) 3.284 .
C(3) H(15) 3.516 1_455
C(3) H(19) 3.490 .
C(3) H(20) 3.176 .
C(4) H(11) 3.380 2_666
C(5) H(2) 3.563 2_566
C(5) H(11) 3.392 2_666
C(6) H(11) 3.446 .
C(8) H(8) 3.439 2_755
C(9) H(9) 3.519 2_755
C(11) H(7) 3.483 2_755
C(11) H(13) 3.543 2_756
C(12) H(8) 3.496 2_755
C(12) H(15) 3.493 .
C(13) H(1) 3.276 1_655
C(14) H(2) 3.422 1_655
C(14) H(3) 3.437 2_666
C(15) H(2) 3.592 1_655
C(15) H(2) 3.540 2_666
C(15) H(3) 3.496 2_666
C(16) H(5) 3.395 .
C(17) H(5) 3.492 .
C(17) H(9) 3.563 2_756
C(17) H(14) 3.260 2_756
C(18) H(13) 3.508 2_756
C(18) H(14) 3.277 2_756
C(19) H(1) 3.466 1_655
C(19) H(10) 3.396 .
C(20) H(20) 3.123 2_665
C(22) H(6) 3.157 2_665
C(22) H(7) 3.443 2_665
C(22) H(8) 3.547 1_565
C(23) H(1) 3.452 .
C(23) H(6) 3.091 2_665
C(24) H(1) 3.295 .
C(24) H(16) 3.539 2_665
C(24) H(20) 3.171 2_665
H(1) I(2) 3.191 1_455
H(1) S(3) 3.343 1_455
H(1) C(13) 3.276 1_455
H(1) C(19) 3.466 1_455
H(1) C(23) 3.452 .
H(1) C(24) 3.295 .
H(1) H(15) 3.574 1_455
H(1) H(16) 3.308 2_665
H(1) H(19) 3.007 .
H(1) H(20) 2.663 .
H(2) I(2) 3.389 1_455
H(2) C(5) 3.563 2_566
H(2) C(14) 3.422 1_455
H(2) C(15) 3.592 1_455
H(2) C(15) 3.540 2_666
H(2) H(2) 3.206 2_566
H(2) H(3) 2.793 2_566
H(2) H(11) 3.108 2_666
H(2) H(19) 3.458 .
H(3) I(2) 3.344 2_666
H(3) S(4) 2.966 2_666
H(3) C(14) 3.437 2_666
H(3) C(15) 3.496 2_666
H(3) H(2) 2.793 2_566
H(3) H(11) 3.154 2_666
H(4) I(1) 3.370 2_656
H(4) H(11) 3.469 .
H(4) H(12) 3.576 .
H(5) I(1) 3.450 2_656
H(5) S(1) 3.178 2_656
H(5) C(16) 3.395 .
H(5) C(17) 3.492 .
H(5) H(14) 3.042 2_756
H(6) I(2) 3.384 2_765
H(6) C(22) 3.157 2_665
H(6) C(23) 3.091 2_665
H(6) H(8) 3.590 2_755
H(6) H(18) 3.310 2_665
H(6) H(19) 3.190 2_665
H(7) I(1) 3.277 2_655
H(7) C(11) 3.483 2_755
H(7) C(22) 3.443 2_665
H(7) H(7) 3.242 2_655
H(7) H(9) 3.406 2_755
H(7) H(18) 2.955 2_665
H(8) I(2) 3.208 1_545
H(8) C(8) 3.439 2_755
H(8) C(12) 3.496 2_755
H(8) C(22) 3.547 1_545
H(8) H(6) 3.590 2_755
H(8) H(17) 3.424 1_545
H(8) H(18) 2.861 1_545
H(9) I(1) 3.441 1_655
H(9) C(9) 3.519 2_755
H(9) C(17) 3.563 2_756
H(9) H(7) 3.406 2_755
H(9) H(12) 3.355 2_756
H(9) H(13) 2.716 2_756
H(10) S(3) 3.023 .
H(10) C(19) 3.396 .
H(10) H(15) 2.716 .
H(10) H(17) 2.923 2_765
H(11) S(4) 2.897 2_666
H(11) C(4) 3.380 2_666
H(11) C(5) 3.392 2_666
H(11) C(6) 3.446 .
H(11) H(2) 3.108 2_666
H(11) H(3) 3.154 2_666
H(11) H(4) 3.469 .
H(11) H(11) 3.277 2_666
H(11) H(19) 3.536 2_666
H(12) I(1) 3.557 2_656
H(12) H(4) 3.576 .
H(12) H(9) 3.355 2_756
H(12) H(19) 3.069 2_666
H(13) S(1) 3.116 2_756
H(13) C(11) 3.543 2_756
H(13) C(18) 3.508 2_756
H(13) H(9) 2.716 2_756
H(13) H(14) 2.981 2_756
H(14) I(1) 3.569 1_655
H(14) C(1) 3.524 1_655
H(14) C(17) 3.260 2_756
H(14) C(18) 3.277 2_756
H(14) H(5) 3.042 2_756
H(14) H(13) 2.981 2_756
H(14) H(14) 3.016 2_756
H(15) I(1) 3.295 1_655
H(15) S(2) 3.378 1_655
H(15) C(2) 3.362 1_655
H(15) C(3) 3.516 1_655
H(15) C(12) 3.493 .
H(15) H(1) 3.574 1_655
H(15) H(10) 2.716 .
H(16) I(2) 3.321 2_765
H(16) S(3) 3.242 2_765
H(16) C(24) 3.539 2_665
H(16) H(1) 3.308 2_665
H(16) H(16) 3.451 2_765
H(16) H(17) 3.597 2_765
H(16) H(20) 3.006 2_665
H(17) S(2) 3.480 2_665
H(17) S(3) 3.113 2_765
H(17) H(8) 3.424 1_565
H(17) H(10) 2.923 2_765
H(17) H(16) 3.597 2_765
H(18) I(1) 3.224 1_565
H(18) H(6) 3.310 2_665
H(18) H(7) 2.955 2_665
H(18) H(8) 2.861 1_565
H(19) I(2) 3.157 1_455
H(19) C(3) 3.490 .
H(19) H(1) 3.007 .
H(19) H(2) 3.458 .
H(19) H(6) 3.190 2_665
H(19) H(11) 3.536 2_666
H(19) H(12) 3.069 2_666
H(20) S(2) 2.859 .
H(20) C(2) 3.284 .
H(20) C(3) 3.176 .
H(20) C(20) 3.123 2_665
H(20) C(24) 3.171 2_665
H(20) H(1) 2.663 .
H(20) H(16) 3.006 2_665
H(20) H(20) 3.074 2_665

loop_
_geom_torsion_atom_site_label_1
_geom_torsion_atom_site_label_2
_geom_torsion_atom_site_label_3
_geom_torsion_atom_site_label_4
_geom_torsion
I(1) Co(1) S(1) C(1) -88.95(18)
I(1) Co(1) S(2) C(2) 91.38(17)
I(1) Co(1) C(8) C(9) -32.0(4)
I(1) Co(1) C(8) C(12) -152.4(4)
I(1) Co(1) C(9) C(8) 154.7(4)
I(1) Co(1) C(9) C(10) -86.2(5)
I(1) Co(1) C(10) C(9) 95.0(5)
I(1) Co(1) C(10) C(11) -146.7(3)
I(1) Co(1) C(11) C(10) 40.5(4)
I(1) Co(1) C(11) C(12) 157.6(4)
I(1) Co(1) C(12) C(8) 64.4(7)
I(1) Co(1) C(12) C(11) -51.5(8)
S(1) Co(1) S(2) C(2) -3.43(18)
S(2) Co(1) S(1) C(1) 3.95(18)
S(1) Co(1) C(8) C(9) 144.3(3)
S(1) Co(1) C(8) C(12) 23.9(6)
C(8) Co(1) S(1) C(1) 94.0(3)
S(1) Co(1) C(9) C(8) -94.6(8)
S(1) Co(1) C(9) C(10) 24.5(10)
C(9) Co(1) S(1) C(1) 160.7(7)
S(1) Co(1) C(10) C(9) -169.3(4)
S(1) Co(1) C(10) C(11) -50.9(4)
C(10) Co(1) S(1) C(1) 178.0(3)
S(1) Co(1) C(11) C(10) 137.9(3)
S(1) Co(1) C(11) C(12) -105.1(5)
C(11) Co(1) S(1) C(1) 148.4(3)
S(1) Co(1) C(12) C(8) -164.1(4)
S(1) Co(1) C(12) C(11) 79.9(5)
C(12) Co(1) S(1) C(1) 109.1(3)
S(2) Co(1) C(8) C(9) -126.7(4)
S(2) Co(1) C(8) C(12) 112.9(5)
C(8) Co(1) S(2) C(2) -142.0(3)
S(2) Co(1) C(9) C(8) 60.1(4)
S(2) Co(1) C(9) C(10) 179.2(4)
C(9) Co(1) S(2) C(2) -173.9(3)
S(2) Co(1) C(10) C(9) -1.5(8)
S(2) Co(1) C(10) C(11) 116.9(5)
C(10) Co(1) S(2) C(2) -172.9(5)
S(2) Co(1) C(11) C(10) -131.5(4)
S(2) Co(1) C(11) C(12) -14.4(7)
C(11) Co(1) S(2) C(2) -95.4(3)
S(2) Co(1) C(12) C(8) -72.7(5)
S(2) Co(1) C(12) C(11) 171.4(4)
C(12) Co(1) S(2) C(2) -105.0(3)
C(8) Co(1) C(9) C(10) 119.1(6)
C(9) Co(1) C(8) C(12) -120.4(6)
C(8) Co(1) C(10) C(9) -36.3(5)
C(8) Co(1) C(10) C(11) 82.0(4)
C(10) Co(1) C(8) C(9) 37.1(4)
C(10) Co(1) C(8) C(12) -83.3(5)
C(8) Co(1) C(11) C(10) -78.5(4)
C(8) Co(1) C(11) C(12) 38.6(5)
C(11) Co(1) C(8) C(9) 80.9(5)
C(11) Co(1) C(8) C(12) -39.5(5)
C(8) Co(1) C(12) C(11) -115.9(8)
C(12) Co(1) C(8) C(9) 120.4(6)
C(9) Co(1) C(10) C(11) 118.3(6)
C(10) Co(1) C(9) C(8) -119.1(6)
C(9) Co(1) C(11) C(10) -36.9(4)
C(9) Co(1) C(11) C(12) 80.1(5)
C(11) Co(1) C(9) C(8) -81.1(5)
C(11) Co(1) C(9) C(10) 38.0(5)
C(9) Co(1) C(12) C(8) 35.4(5)
C(9) Co(1) C(12) C(11) -80.5(5)
C(12) Co(1) C(9) C(8) -36.8(4)
C(12) Co(1) C(9) C(10) 82.3(5)
C(10) Co(1) C(11) C(12) 117.1(6)
C(11) Co(1) C(10) C(9) -118.3(6)
C(10) Co(1) C(12) C(8) 77.7(5)
C(10) Co(1) C(12) C(11) -38.3(5)
C(12) Co(1) C(10) C(9) -79.6(5)
C(12) Co(1) C(10) C(11) 38.8(4)
C(11) Co(1) C(12) C(8) 115.9(8)
C(12) Co(1) C(11) C(10) -117.1(6)
I(2) Co(2) S(3) C(13) 86.17(19)
I(2) Co(2) S(4) C(14) -86.2(2)
I(2) Co(2) C(20) C(21) -45.8(3)
I(2) Co(2) C(20) C(24) -165.0(3)
I(2) Co(2) C(21) C(20) 140.1(3)
I(2) Co(2) C(21) C(22) -100.5(4)
I(2) Co(2) C(22) C(21) 80.4(4)
I(2) Co(2) C(22) C(23) -160.9(4)
I(2) Co(2) C(23) C(22) 25.8(5)
I(2) Co(2) C(23) C(24) 144.2(3)
I(2) Co(2) C(24) C(20) 31.8(6)
I(2) Co(2) C(24) C(23) -84.8(5)
S(3) Co(2) S(4) C(14) 8.7(2)
S(4) Co(2) S(3) C(13) -7.2(2)
S(3) Co(2) C(20) C(21) -143.4(3)
S(3) Co(2) C(20) C(24) 97.4(3)
C(20) Co(2) S(3) C(13) -156.6(2)
S(3) Co(2) C(21) C(20) 45.6(4)
S(3) Co(2) C(21) C(22) 164.9(4)
C(21) Co(2) S(3) C(13) 176.9(3)
S(3) Co(2) C(22) C(21) -38.0(8)
S(3) Co(2) C(22) C(23) 80.7(6)
C(22) Co(2) S(3) C(13) -155.4(6)
S(3) Co(2) C(23) C(22) -151.4(3)
S(3) Co(2) C(23) C(24) -33.0(4)
C(23) Co(2) S(3) C(13) -95.9(3)
S(3) Co(2) C(24) C(20) -86.9(3)
S(3) Co(2) C(24) C(23) 156.5(3)
C(24) Co(2) S(3) C(13) -116.6(2)
S(4) Co(2) C(20) C(21) 123.5(3)
S(4) Co(2) C(20) C(24) 4.3(5)
C(20) Co(2) S(4) C(14) 103.4(3)
S(4) Co(2) C(21) C(20) -126.6(3)
S(4) Co(2) C(21) C(22) -7.3(7)
C(21) Co(2) S(4) C(14) -177.8(4)
S(4) Co(2) C(22) C(21) 175.9(4)
S(4) Co(2) C(22) C(23) -65.4(4)
C(22) Co(2) S(4) C(14) 177.4(3)
S(4) Co(2) C(23) C(22) 120.9(4)
S(4) Co(2) C(23) C(24) -120.7(3)
C(23) Co(2) S(4) C(14) 142.2(3)
S(4) Co(2) C(24) C(20) -177.7(3)
S(4) Co(2) C(24) C(23) 65.7(3)
C(24) Co(2) S(4) C(14) 106.4(2)
C(20) Co(2) C(21) C(22) 119.3(6)
C(21) Co(2) C(20) C(24) -119.2(5)
C(20) Co(2) C(22) C(21) -36.7(4)
C(20) Co(2) C(22) C(23) 82.0(5)
C(22) Co(2) C(20) C(21) 37.1(3)
C(22) Co(2) C(20) C(24) -82.1(4)
C(20) Co(2) C(23) C(22) -79.5(4)
C(20) Co(2) C(23) C(24) 38.9(3)
C(23) Co(2) C(20) C(21) 80.3(4)
C(23) Co(2) C(20) C(24) -38.8(4)
C(20) Co(2) C(24) C(23) -116.6(5)
C(24) Co(2) C(20) C(21) 119.2(5)
C(21) Co(2) C(22) C(23) 118.7(7)
C(22) Co(2) C(21) C(20) -119.3(6)
C(21) Co(2) C(23) C(22) -37.2(4)
C(21) Co(2) C(23) C(24) 81.2(4)
C(23) Co(2) C(21) C(20) -81.8(4)
C(23) Co(2) C(21) C(22) 37.6(5)
C(21) Co(2) C(24) C(20) 36.5(3)
C(21) Co(2) C(24) C(23) -80.1(3)
C(24) Co(2) C(21) C(20) -37.8(3)
C(24) Co(2) C(21) C(22) 81.5(5)
C(22) Co(2) C(23) C(24) 118.4(5)
C(23) Co(2) C(22) C(21) -118.7(7)
C(22) Co(2) C(24) C(20) 79.2(3)
C(22) Co(2) C(24) C(23) -37.4(3)
C(24) Co(2) C(22) C(21) -80.6(4)
C(24) Co(2) C(22) C(23) 38.0(4)
C(23) Co(2) C(24) C(20) 116.6(5)
C(24) Co(2) C(23) C(22) -118.4(5)
Co(1) S(1) C(1) C(2) -3.9(4)
Co(1) S(1) C(1) C(7) 176.0(3)
Co(1) S(2) C(2) C(1) 2.1(4)
Co(1) S(2) C(2) C(3) -177.5(3)
Co(2) S(3) C(13) C(14) 4.0(4)
Co(2) S(3) C(13) C(19) -175.7(3)
Co(2) S(4) C(14) C(13) -9.0(4)
Co(2) S(4) C(14) C(15) 170.5(4)
S(1) C(1) C(2) S(2) 1.2(5)
S(1) C(1) C(2) C(3) -179.2(4)
S(1) C(1) C(7) C(6) -175.6(6)
C(2) C(1) C(7) C(6) 4.3(10)
C(7) C(1) C(2) S(2) -178.6(4)
C(7) C(1) C(2) C(3) 0.9(8)
S(2) C(2) C(3) C(4) 175.2(5)
C(1) C(2) C(3) C(4) -4.4(9)
C(2) C(3) C(4) C(5) 2.1(11)
C(3) C(4) C(5) C(6) 1.5(12)
C(4) C(5) C(6) C(7) 0.0(11)
C(5) C(6) C(7) C(1) -4.4(12)
Co(1) C(8) C(9) C(10) -60.4(5)
Co(1) C(8) C(12) C(11) 62.4(4)
C(9) C(8) C(12) Co(1) -60.4(5)
C(9) C(8) C(12) C(11) 2.0(8)
C(12) C(8) C(9) Co(1) 59.0(5)
C(12) C(8) C(9) C(10) -1.4(8)
Co(1) C(9) C(10) C(11) -60.5(4)
C(8) C(9) C(10) Co(1) 60.7(5)
C(8) C(9) C(10) C(11) 0.2(6)
Co(1) C(10) C(11) C(12) -60.3(4)
C(9) C(10) C(11) Co(1) 61.4(4)
C(9) C(10) C(11) C(12) 1.0(7)
Co(1) C(11) C(12) C(8) -63.0(4)
C(10) C(11) C(12) Co(1) 61.2(4)
C(10) C(11) C(12) C(8) -1.8(7)
S(3) C(13) C(14) S(4) 3.3(6)
S(3) C(13) C(14) C(15) -176.1(4)
S(3) C(13) C(19) C(18) 174.5(5)
C(14) C(13) C(19) C(18) -5.1(10)
C(19) C(13) C(14) S(4) -177.0(4)
C(19) C(13) C(14) C(15) 3.5(9)
S(4) C(14) C(15) C(16) -179.5(6)
C(13) C(14) C(15) C(16) -0.1(9)
C(14) C(15) C(16) C(17) -0.1(12)
C(15) C(16) C(17) C(18) -2.8(14)
C(16) C(17) C(18) C(19) 3.0(13)
C(17) C(18) C(19) C(13) 1.5(12)
Co(2) C(20) C(21) C(22) -59.2(4)
Co(2) C(20) C(24) C(23) 62.0(5)
C(21) C(20) C(24) Co(2) -60.7(4)
C(21) C(20) C(24) C(23) 1.3(7)
C(24) C(20) C(21) Co(2) 59.0(4)
C(24) C(20) C(21) C(22) -0.1(5)
Co(2) C(21) C(22) C(23) -60.6(4)
C(20) C(21) C(22) Co(2) 59.5(4)
C(20) C(21) C(22) C(23) -1.1(7)
Co(2) C(22) C(23) C(24) -59.7(4)
C(21) C(22) C(23) Co(2) 61.6(4)
C(21) C(22) C(23) C(24) 1.9(8)
Co(2) C(23) C(24) C(20) -62.4(5)
C(22) C(23) C(24) Co(2) 60.5(5)
C(22) C(23) C(24) C(20) -1.9(8)
